data_1547460
loop_
_publ_author_name
'Etayo, Pablo'
'Escudero, Eduardo Carmelo'
'Pericas, Miquel A.'

_publ_section_title
;
 5,5&#x2019;-Bistriazoles as axially chiral, multidentate ligands:
 Synthesis, configurational stability and catalytic application of their
 scandium(III) complexes
;
_journal_name_full 'Catal. Sci. Technol.'
_journal_paper_doi 10.1039/C7CY01518F
_journal_year 2017
_chemical_formula_sum 'C19 H15 Cl N2 O2'
_chemical_formula_weight 338.78
_chemical_name_systematic
;
 ?
;
_space_group_IT_number 14
_space_group_name_Hall '-P 2ybc'
_symmetry_cell_setting monoclinic
_symmetry_space_group_name_Hall '-P 2ybc'
_symmetry_space_group_name_H-M 'P 1 21/c 1'
_atom_sites_solution_hydrogens geom
_audit_creation_method SHELXL-2014
_audit_update_record
;
2016-12-20 deposited with the CCDC.
2017-09-25 downloaded from the CCDC.
;
_cell_angle_alpha 90
_cell_angle_beta 90.414(2)
_cell_angle_gamma 90
_cell_formula_units_Z 8
_cell_length_a 10.3350(3)
_cell_length_b 31.4198(10)
_cell_length_c 9.5959(3)
_cell_measurement_reflns_used 24955
_cell_measurement_temperature 100(2)
_cell_measurement_theta_max 29.4990
_cell_measurement_theta_min 2.3340
_cell_volume 3115.93(17)
_computing_cell_refinement 'CrystalClear-SM Expert 2.1 b29 (Rigaku, 2013)'
_computing_data_collection 'CrystalClear-SM Expert 2.1 b29 (Rigaku, 2013)'
_computing_data_reduction 'CrystalClear-SM Expert 2.1 b29 (Rigaku, 2013)'
_computing_molecular_graphics 'SHELXL-2014 (Sheldrick, 2014)'
_computing_publication_material 'SHELXL-2014 (Sheldrick, 2014)'
_computing_structure_refinement 'SHELXL-2014 (Sheldrick, 2014)'
_computing_structure_solution Sir2011
_diffrn_ambient_temperature 100(2)
_diffrn_detector_area_resol_mean 5.8140
_diffrn_detector_type 'PILATUS 200K'
_diffrn_measured_fraction_theta_full 0.999
_diffrn_measured_fraction_theta_max 0.952
_diffrn_measurement_device_type '1/4chi goniometer'
_diffrn_measurement_method
;
 Fullsphere data collection, phi and omega scans
;
_diffrn_measurement_specimen_support 'magnetic support with MicroMount'
_diffrn_radiation_monochromator 'Confocal Max Flux optic'
_diffrn_radiation_type MoK\a
_diffrn_radiation_wavelength 0.7107
_diffrn_reflns_av_R_equivalents 0.0520
_diffrn_reflns_av_unetI/netI 0.0364
_diffrn_reflns_Laue_measured_fraction_full 0.999
_diffrn_reflns_Laue_measured_fraction_max 0.952
_diffrn_reflns_limit_h_max 14
_diffrn_reflns_limit_h_min -14
_diffrn_reflns_limit_k_max 43
_diffrn_reflns_limit_k_min -42
_diffrn_reflns_limit_l_max 12
_diffrn_reflns_limit_l_min -13
_diffrn_reflns_number 83805
_diffrn_reflns_point_group_measured_fraction_full 0.999
_diffrn_reflns_point_group_measured_fraction_max 0.952
_diffrn_reflns_theta_full 25.242
_diffrn_reflns_theta_max 29.680
_diffrn_reflns_theta_min 2.219
_diffrn_source 'Microfocus rotating anode X-ray tube'
_diffrn_source_current 24
_diffrn_source_power 50
_diffrn_source_size '0.2 mm x 0.2 mm fine focus'
_diffrn_source_type 'Rigaku MicroMax-007HF'
_exptl_absorpt_coefficient_mu 0.259
_exptl_absorpt_correction_T_max 0.987
_exptl_absorpt_correction_T_min 0.759
_exptl_absorpt_correction_type multi-scan
_exptl_absorpt_process_details
; 
 CrystalClear-SM Expert 2.1 b29 (Rigaku, 2013)
;
_exptl_crystal_colour colourless
_exptl_crystal_density_diffrn 1.444
_exptl_crystal_description Block
_exptl_crystal_F_000 1408
_exptl_crystal_size_max 0.2
_exptl_crystal_size_mid 0.15
_exptl_crystal_size_min 0.05
_refine_diff_density_max 0.426
_refine_diff_density_min -0.306
_refine_diff_density_rms 0.066
_refine_ls_extinction_method none
_refine_ls_goodness_of_fit_ref 1.059
_refine_ls_hydrogen_treatment mixed
_refine_ls_matrix_type full
_refine_ls_number_parameters 438
_refine_ls_number_reflns 8303
_refine_ls_number_restraints 0
_refine_ls_restrained_S_all 1.059
_refine_ls_R_factor_all 0.0598
_refine_ls_R_factor_gt 0.0513
_refine_ls_shift/su_max 0.001
_refine_ls_shift/su_mean 0.000
_refine_ls_structure_factor_coef Fsqd
_refine_ls_weighting_details 'w=1/[\s^2^(Fo^2^)+(0.0455P)^2^+3.0230P] where P=(Fo^2^+2Fc^2^)/3'
_refine_ls_weighting_scheme calc
_refine_ls_wR_factor_gt 0.1102
_refine_ls_wR_factor_ref 0.1129
_reflns_Friedel_coverage 0.000
_reflns_number_gt 7207
_reflns_number_total 8303
_reflns_threshold_expression 'I > 2\s(I)'
_cod_data_source_file c7cy01518f2.cif
_cod_data_source_block PEMP448-3a
_cod_depositor_comments
;
The following automatic conversions were performed:

'_symmetry_cell_setting' value 'Monoclinic' changed to 'monoclinic'
according to
/home/data/users/saulius/crontab/automatic-downloads/rss-feeds/RSC/lib/dictionaries/cif_core.dic
dictionary named 'cif_core.dic' version 2.4.2 from 2011-04-26.

'_exptl_absorpt_correction_type' value 'Multi-scan' changed to
'multi-scan' according to
/home/data/users/saulius/crontab/automatic-downloads/rss-feeds/RSC/lib/dictionaries/cif_core.dic
dictionary named 'cif_core.dic' version 2.4.2 from 2011-04-26.

Automatic conversion script
Id: cif_fix_values 4973 2017-02-22 13:04:09Z antanas 
;
_cod_original_sg_symbol_H-M P2(1)/c
_cod_original_formula_sum 'C19 H15 Cl1 N2 O2'
_cod_database_code 1547460
_shelx_space_group_comment
;
The symmetry employed for this shelxl refinement is uniquely defined
by the following loop, which should always be used as a source of
symmetry information in preference to the above space-group names.
They are only intended as comments.
;
_shelx_estimated_absorpt_t_min 0.950
_shelx_estimated_absorpt_t_max 0.987
_shelxl_version_number 2014-3

loop_
_space_group_symop_operation_xyz
'x, y, z'
'-x, y+1/2, -z+1/2'
'-x, -y, -z'
'x, -y-1/2, z-1/2'

loop_
_atom_site_label
_atom_site_type_symbol
_atom_site_fract_x
_atom_site_fract_y
_atom_site_fract_z
_atom_site_U_iso_or_equiv
_atom_site_adp_type
_atom_site_occupancy
_atom_site_site_symmetry_order
_atom_site_calc_flag
_atom_site_refinement_flags_posn
_atom_site_refinement_flags_adp
Cl1A Cl 1.07642(5) 0.07120(2) 0.67518(6) 0.01944(11) Uani 1 1 d . .
N1A N 0.52373(15) 0.10948(5) 0.61334(17) 0.0135(3) Uani 1 1 d . .
N2A N 0.78018(15) 0.25783(5) 0.64728(16) 0.0123(3) Uani 1 1 d . .
H2A H 0.8269 0.2724 0.7043 0.015 Uiso 1 1 calc R U
O1A O 0.66587(13) 0.15037(4) 0.34696(14) 0.0133(3) Uani 1 1 d . .
H1A H 0.741(3) 0.1520(8) 0.3199(10) 0.020 Uiso 1 1 calc R U
O2A O 0.42313(13) 0.16368(4) 0.49465(14) 0.0146(3) Uani 1 1 d . .
C1A C 0.66244(17) 0.15713(6) 0.49476(18) 0.0107(3) Uani 1 1 d . .
C2A C 0.73826(17) 0.12326(6) 0.57296(19) 0.0112(3) Uani 1 1 d . .
C3A C 0.87000(18) 0.11650(6) 0.58337(19) 0.0125(4) Uani 1 1 d . .
H3A H 0.9288 0.1348 0.5417 0.015 Uiso 1 1 calc R U
C4A C 0.91113(18) 0.08099(6) 0.6591(2) 0.0139(4) Uani 1 1 d . .
C5A C 0.82543(19) 0.05299(6) 0.7210(2) 0.0160(4) Uani 1 1 d . .
H5A H 0.8565 0.0294 0.7694 0.019 Uiso 1 1 calc R U
C6A C 0.69234(19) 0.06011(6) 0.7107(2) 0.0157(4) Uani 1 1 d . .
H6A H 0.6333 0.0417 0.7518 0.019 Uiso 1 1 calc R U
C7A C 0.65178(18) 0.09549(6) 0.6371(2) 0.0128(4) Uani 1 1 d . .
C8A C 0.52106(17) 0.14502(6) 0.53252(19) 0.0117(3) Uani 1 1 d . .
C9A C 0.40867(19) 0.08727(6) 0.6616(2) 0.0184(4) Uani 1 1 d . .
H9AA H 0.3360 0.1068 0.6611 0.022 Uiso 1 1 calc R U
H9AB H 0.4227 0.0779 0.7568 0.022 Uiso 1 1 calc R U
C10A C 0.3765(2) 0.04960(7) 0.5724(2) 0.0223(4) Uani 1 1 d . .
H10A H 0.3600 0.0543 0.4782 0.027 Uiso 1 1 calc R U
C11A C 0.3703(2) 0.01036(7) 0.6191(3) 0.0283(5) Uani 1 1 d . .
H11A H 0.3863 0.0047 0.7128 0.034 Uiso 1 1 calc R U
H11B H 0.3498 -0.0118 0.5585 0.034 Uiso 1 1 calc R U
C12A C 0.69389(17) 0.20190(6) 0.53508(19) 0.0111(3) Uani 1 1 d . .
C13A C 0.63675(17) 0.24009(6) 0.47848(19) 0.0104(3) Uani 1 1 d . .
C14A C 0.54560(17) 0.24898(6) 0.37243(19) 0.0122(4) Uani 1 1 d . .
H14A H 0.5063 0.2270 0.3229 0.015 Uiso 1 1 calc R U
C15A C 0.51576(18) 0.29087(6) 0.34352(19) 0.0135(4) Uani 1 1 d . .
H15A H 0.4561 0.2970 0.2733 0.016 Uiso 1 1 calc R U
C16A C 0.57340(18) 0.32460(6) 0.4178(2) 0.0142(4) Uani 1 1 d . .
H16A H 0.5511 0.3525 0.3960 0.017 Uiso 1 1 calc R U
C17A C 0.66297(18) 0.31682(6) 0.52278(19) 0.0134(4) Uani 1 1 d . .
H17A H 0.7011 0.3390 0.5723 0.016 Uiso 1 1 calc R U
C18A C 0.69386(17) 0.27454(6) 0.55160(19) 0.0117(3) Uani 1 1 d . .
C19A C 0.77968(17) 0.21451(6) 0.63717(19) 0.0123(4) Uani 1 1 d . .
H19A H 0.8299 0.1962 0.6913 0.015 Uiso 1 1 calc R U
N1B N 0.02877(15) 0.10759(5) 0.13277(17) 0.0134(3) Uani 1 1 d . .
N2B N 0.28101(15) 0.25628(5) 0.10618(16) 0.0123(3) Uani 1 1 d . .
H2B H 0.3270 0.2711 0.0498 0.015 Uiso 1 1 calc R U
Cl1B Cl 0.58048(5) 0.06779(2) 0.08634(6) 0.02039(11) Uani 1 1 d . .
O1B O 0.16909(13) 0.14799(4) 0.40325(13) 0.0129(3) Uani 1 1 d . .
H1B H 0.242(3) 0.1526(8) 0.4336(11) 0.019 Uiso 1 1 calc R U
O2B O -0.07376(13) 0.16072(4) 0.25379(14) 0.0146(3) Uani 1 1 d . .
C1B C 0.16644(17) 0.15519(6) 0.25552(19) 0.0108(3) Uani 1 1 d . .
C2B C 0.24275(18) 0.12133(6) 0.17880(19) 0.0117(3) Uani 1 1 d . .
C3B C 0.37489(18) 0.11408(6) 0.17294(19) 0.0126(4) Uani 1 1 d . .
H3B H 0.4339 0.1323 0.2158 0.015 Uiso 1 1 calc R U
C4B C 0.41522(18) 0.07803(6) 0.0995(2) 0.0143(4) Uani 1 1 d . .
C5B C 0.32957(19) 0.05004(6) 0.0364(2) 0.0166(4) Uani 1 1 d . .
H5B H 0.3605 0.0262 -0.0099 0.020 Uiso 1 1 calc R U
C6B C 0.1966(2) 0.05774(6) 0.0424(2) 0.0169(4) Uani 1 1 d . .
H6B H 0.1374 0.0394 0.0003 0.020 Uiso 1 1 calc R U
C7B C 0.15633(18) 0.09352(6) 0.1130(2) 0.0131(4) Uani 1 1 d . .
C8B C 0.02481(17) 0.14290(6) 0.21570(19) 0.0110(3) Uani 1 1 d . .
C9B C -0.08476(19) 0.08263(6) 0.0965(2) 0.0188(4) Uani 1 1 d . .
H9BA H -0.0741 0.0709 0.0039 0.023 Uiso 1 1 calc R U
H9BB H -0.1601 0.1011 0.0947 0.023 Uiso 1 1 calc R U
C10B C -0.10714(19) 0.04698(6) 0.1982(2) 0.0214(4) Uani 1 1 d . .
H10B H -0.1678 0.0264 0.1735 0.026 Uiso 1 1 calc R U
C11B C -0.0478(2) 0.04250(7) 0.3193(2) 0.0243(5) Uani 1 1 d . .
H11C H 0.0136 0.0624 0.3479 0.029 Uiso 1 1 calc R U
H11D H -0.0672 0.0195 0.3763 0.029 Uiso 1 1 calc R U
C12B C 0.19707(17) 0.19991(6) 0.21662(19) 0.0108(3) Uani 1 1 d . .
C13B C 0.13879(17) 0.23791(6) 0.27313(19) 0.0108(3) Uani 1 1 d . .
C14B C 0.04835(17) 0.24619(6) 0.37838(19) 0.0122(4) Uani 1 1 d . .
H14B H 0.0107 0.2239 0.4274 0.015 Uiso 1 1 calc R U
C15B C 0.01621(18) 0.28790(6) 0.40794(19) 0.0133(4) Uani 1 1 d . .
H15B H -0.0429 0.2936 0.4781 0.016 Uiso 1 1 calc R U
C16B C 0.07136(18) 0.32186(6) 0.3338(2) 0.0143(4) Uani 1 1 d . .
H16B H 0.0475 0.3496 0.3551 0.017 Uiso 1 1 calc R U
C17B C 0.16075(18) 0.31463(6) 0.22944(19) 0.0138(4) Uani 1 1 d . .
H17B H 0.1972 0.3371 0.1801 0.017 Uiso 1 1 calc R U
C18B C 0.19386(17) 0.27261(6) 0.20113(19) 0.0121(4) Uani 1 1 d . .
C19B C 0.28242(18) 0.21304(6) 0.11607(19) 0.0123(4) Uani 1 1 d . .
H19B H 0.3335 0.1950 0.0627 0.015 Uiso 1 1 calc R U

loop_
_atom_site_aniso_label
_atom_site_aniso_U_11
_atom_site_aniso_U_22
_atom_site_aniso_U_33
_atom_site_aniso_U_23
_atom_site_aniso_U_13
_atom_site_aniso_U_12
Cl1A 0.0092(2) 0.0203(2) 0.0288(3) 0.00311(19) -0.00616(18) 0.00161(17)
N1A 0.0071(7) 0.0185(8) 0.0149(8) 0.0016(6) 0.0017(6) -0.0004(6)
N2A 0.0083(7) 0.0192(8) 0.0093(7) -0.0006(6) -0.0036(6) -0.0024(6)
O1A 0.0086(6) 0.0225(7) 0.0087(6) -0.0022(5) -0.0006(5) -0.0004(5)
O2A 0.0066(6) 0.0202(7) 0.0168(7) -0.0008(5) -0.0021(5) 0.0005(5)
C1A 0.0058(8) 0.0180(9) 0.0082(8) 0.0002(7) -0.0007(6) 0.0001(6)
C2A 0.0095(8) 0.0165(9) 0.0076(8) -0.0019(7) -0.0014(6) 0.0013(6)
C3A 0.0095(8) 0.0175(9) 0.0107(9) -0.0008(7) 0.0007(7) -0.0013(7)
C4A 0.0063(8) 0.0192(9) 0.0162(9) -0.0021(7) -0.0033(7) 0.0017(7)
C5A 0.0178(10) 0.0172(9) 0.0129(9) 0.0018(7) -0.0033(7) 0.0007(7)
C6A 0.0142(9) 0.0195(9) 0.0135(9) 0.0014(7) 0.0009(7) -0.0021(7)
C7A 0.0088(8) 0.0179(9) 0.0118(9) -0.0024(7) 0.0001(7) -0.0005(7)
C8A 0.0090(8) 0.0178(9) 0.0084(8) -0.0034(7) 0.0003(7) -0.0026(7)
C9A 0.0089(9) 0.0201(9) 0.0263(11) 0.0035(8) 0.0062(8) -0.0012(7)
C10A 0.0125(9) 0.0315(11) 0.0230(11) 0.0003(9) 0.0006(8) -0.0074(8)
C11A 0.0207(11) 0.0269(12) 0.0373(14) -0.0052(10) 0.0080(10) -0.0041(9)
C12A 0.0065(8) 0.0176(9) 0.0091(8) 0.0009(7) 0.0004(6) -0.0007(6)
C13A 0.0055(8) 0.0177(9) 0.0081(8) -0.0001(7) 0.0013(6) -0.0009(6)
C14A 0.0069(8) 0.0201(9) 0.0096(8) -0.0001(7) -0.0011(7) -0.0017(7)
C15A 0.0069(8) 0.0245(10) 0.0091(8) 0.0029(7) -0.0008(7) 0.0006(7)
C16A 0.0124(9) 0.0184(9) 0.0117(9) 0.0024(7) 0.0013(7) 0.0014(7)
C17A 0.0110(9) 0.0183(9) 0.0109(9) -0.0019(7) 0.0007(7) -0.0026(7)
C18A 0.0069(8) 0.0217(9) 0.0066(8) 0.0010(7) 0.0000(6) -0.0016(7)
C19A 0.0072(8) 0.0197(9) 0.0098(8) 0.0007(7) -0.0008(7) -0.0007(7)
N1B 0.0081(7) 0.0178(8) 0.0144(8) -0.0014(6) -0.0025(6) -0.0018(6)
N2B 0.0081(7) 0.0184(8) 0.0105(7) 0.0004(6) 0.0017(6) -0.0020(6)
Cl1B 0.0101(2) 0.0216(2) 0.0295(3) -0.00165(19) 0.00321(19) 0.00330(17)
O1B 0.0084(6) 0.0215(7) 0.0087(6) 0.0014(5) -0.0019(5) -0.0017(5)
O2B 0.0069(6) 0.0205(7) 0.0164(7) 0.0013(5) -0.0005(5) -0.0002(5)
C1B 0.0049(8) 0.0174(9) 0.0102(8) 0.0000(7) -0.0017(6) 0.0002(6)
C2B 0.0105(8) 0.0163(9) 0.0081(8) 0.0001(7) -0.0011(7) 0.0005(6)
C3B 0.0093(8) 0.0185(9) 0.0101(8) 0.0008(7) -0.0004(7) -0.0004(7)
C4B 0.0083(8) 0.0203(9) 0.0143(9) 0.0014(7) 0.0033(7) 0.0033(7)
C5B 0.0165(9) 0.0185(9) 0.0147(9) -0.0021(7) 0.0035(8) 0.0019(7)
C6B 0.0151(9) 0.0193(9) 0.0163(10) -0.0044(7) -0.0014(7) -0.0017(7)
C7B 0.0090(8) 0.0189(9) 0.0114(9) 0.0017(7) -0.0013(7) 0.0000(7)
C8B 0.0077(8) 0.0168(9) 0.0086(8) 0.0036(7) -0.0007(6) -0.0017(6)
C9B 0.0105(9) 0.0218(10) 0.0241(11) -0.0052(8) -0.0082(8) -0.0018(7)
C10B 0.0113(9) 0.0181(10) 0.0348(12) -0.0053(8) 0.0050(8) -0.0039(7)
C11B 0.0240(11) 0.0208(10) 0.0283(12) 0.0014(9) 0.0080(9) -0.0018(8)
C12B 0.0059(8) 0.0172(9) 0.0092(8) -0.0006(6) -0.0026(6) -0.0001(6)
C13B 0.0075(8) 0.0172(9) 0.0076(8) -0.0005(7) -0.0046(6) -0.0005(6)
C14B 0.0074(8) 0.0198(9) 0.0092(8) 0.0009(7) -0.0025(7) -0.0001(7)
C15B 0.0077(8) 0.0227(10) 0.0095(8) -0.0027(7) -0.0001(7) 0.0013(7)
C16B 0.0121(9) 0.0180(9) 0.0128(9) -0.0025(7) -0.0041(7) 0.0018(7)
C17B 0.0126(9) 0.0177(9) 0.0110(9) 0.0007(7) -0.0025(7) -0.0026(7)
C18B 0.0081(8) 0.0197(9) 0.0084(8) -0.0015(7) -0.0031(7) -0.0011(7)
C19B 0.0086(8) 0.0185(9) 0.0097(8) -0.0012(7) -0.0021(7) -0.0006(7)

loop_
_atom_type_symbol
_atom_type_description
_atom_type_scat_dispersion_real
_atom_type_scat_dispersion_imag
_atom_type_scat_source
C C 0.0033 0.0016 'International Tables Vol C Tables 4.2.6.8 and 6.1.1.4'
H H 0.0000 0.0000 'International Tables Vol C Tables 4.2.6.8 and 6.1.1.4'
N N 0.0061 0.0033 'International Tables Vol C Tables 4.2.6.8 and 6.1.1.4'
O O 0.0106 0.0060 'International Tables Vol C Tables 4.2.6.8 and 6.1.1.4'
Cl Cl 0.1484 0.1585 'International Tables Vol C Tables 4.2.6.8 and 6.1.1.4'

loop_
_geom_angle_atom_site_label_1
_geom_angle_atom_site_label_2
_geom_angle_atom_site_label_3
_geom_angle
C8A N1A C7A 111.28(15)
C8A N1A C9A 124.15(16)
C7A N1A C9A 124.46(16)
C19A N2A C18A 109.29(15)
O1A C1A C12A 112.85(15)
O1A C1A C2A 111.65(15)
C12A C1A C2A 114.94(15)
O1A C1A C8A 102.95(14)
C12A C1A C8A 111.90(15)
C2A C1A C8A 101.30(14)
C3A C2A C7A 120.41(17)
C3A C2A C1A 130.49(17)
C7A C2A C1A 109.07(15)
C2A C3A C4A 117.19(17)
C5A C4A C3A 122.51(17)
C5A C4A Cl1A 118.67(15)
C3A C4A Cl1A 118.82(15)
C4A C5A C6A 120.03(18)
C7A C6A C5A 117.42(18)
C6A C7A C2A 122.42(17)
C6A C7A N1A 127.89(17)
C2A C7A N1A 109.69(16)
O2A C8A N1A 125.22(17)
O2A C8A C1A 126.19(17)
N1A C8A C1A 108.57(15)
N1A C9A C10A 112.01(17)
C11A C10A C9A 123.9(2)
C19A C12A C13A 106.80(16)
C19A C12A C1A 126.42(17)
C13A C12A C1A 126.75(16)
C14A C13A C18A 118.71(17)
C14A C13A C12A 134.95(17)
C18A C13A C12A 106.33(15)
C15A C14A C13A 118.77(17)
C14A C15A C16A 121.57(17)
C17A C16A C15A 120.92(18)
C16A C17A C18A 117.62(17)
N2A C18A C17A 129.87(17)
N2A C18A C13A 107.71(16)
C17A C18A C13A 122.42(16)
N2A C19A C12A 109.88(16)
C8B N1B C7B 111.50(15)
C8B N1B C9B 123.42(16)
C7B N1B C9B 123.73(16)
C19B N2B C18B 109.30(16)
O1B C1B C12B 113.19(15)
O1B C1B C2B 111.23(14)
C12B C1B C2B 115.33(15)
O1B C1B C8B 102.37(14)
C12B C1B C8B 111.93(14)
C2B C1B C8B 101.41(14)
C3B C2B C7B 120.38(17)
C3B C2B C1B 130.57(17)
C7B C2B C1B 108.96(16)
C2B C3B C4B 116.79(17)
C5B C4B C3B 122.87(18)
C5B C4B Cl1B 118.35(15)
C3B C4B Cl1B 118.78(15)
C4B C5B C6B 119.88(18)
C7B C6B C5B 117.51(18)
C6B C7B C2B 122.55(18)
C6B C7B N1B 127.60(17)
C2B C7B N1B 109.85(16)
O2B C8B N1B 125.13(17)
O2B C8B C1B 126.67(17)
N1B C8B C1B 108.18(15)
N1B C9B C10B 112.02(17)
C11B C10B C9B 125.35(19)
C19B C12B C13B 106.66(16)
C19B C12B C1B 126.71(17)
C13B C12B C1B 126.59(16)
C14B C13B C18B 118.75(17)
C14B C13B C12B 134.75(17)
C18B C13B C12B 106.49(16)
C15B C14B C13B 119.02(18)
C14B C15B C16B 121.13(18)
C17B C16B C15B 121.09(18)
C16B C17B C18B 117.56(18)
N2B C18B C17B 129.97(18)
N2B C18B C13B 107.58(16)
C17B C18B C13B 122.44(17)
N2B C19B C12B 109.97(17)

loop_
_geom_bond_atom_site_label_1
_geom_bond_atom_site_label_2
_geom_bond_distance
Cl1A C4A 1.7415(19)
N1A C8A 1.360(2)
N1A C7A 1.411(2)
N1A C9A 1.457(2)
N2A C19A 1.365(2)
N2A C18A 1.379(2)
O1A C1A 1.435(2)
O2A C8A 1.223(2)
C1A C12A 1.494(3)
C1A C2A 1.517(2)
C1A C8A 1.555(2)
C2A C3A 1.381(3)
C2A C7A 1.395(3)
C3A C4A 1.396(3)
C4A C5A 1.385(3)
C5A C6A 1.396(3)
C6A C7A 1.380(3)
C9A C10A 1.497(3)
C10A C11A 1.314(3)
C12A C19A 1.375(2)
C12A C13A 1.442(3)
C13A C14A 1.410(2)
C13A C18A 1.416(3)
C14A C15A 1.380(3)
C15A C16A 1.407(3)
C16A C17A 1.385(3)
C17A C18A 1.393(3)
N1B C8B 1.366(2)
N1B C7B 1.405(2)
N1B C9B 1.451(2)
N2B C19B 1.362(2)
N2B C18B 1.384(2)
Cl1B C4B 1.7435(19)
O1B C1B 1.436(2)
O2B C8B 1.221(2)
C1B C12B 1.489(3)
C1B C2B 1.518(3)
C1B C8B 1.559(2)
C2B C3B 1.386(3)
C2B C7B 1.397(3)
C3B C4B 1.399(3)
C4B C5B 1.384(3)
C5B C6B 1.397(3)
C6B C7B 1.378(3)
C9B C10B 1.504(3)
C10B C11B 1.318(3)
C12B C19B 1.375(3)
C12B C13B 1.445(3)
C13B C14B 1.405(3)
C13B C18B 1.413(3)
C14B C15B 1.382(3)
C15B C16B 1.405(3)
C16B C17B 1.386(3)
C17B C18B 1.391(3)

loop_
_geom_torsion_atom_site_label_1
_geom_torsion_atom_site_label_2
_geom_torsion_atom_site_label_3
_geom_torsion_atom_site_label_4
_geom_torsion
O1A C1A C2A C3A 71.7(2)
C12A C1A C2A C3A -58.5(3)
C8A C1A C2A C3A -179.34(19)
O1A C1A C2A C7A -106.09(17)
C12A C1A C2A C7A 123.72(17)
C8A C1A C2A C7A 2.89(19)
C7A C2A C3A C4A 0.4(3)
C1A C2A C3A C4A -177.15(18)
C2A C3A C4A C5A 0.7(3)
C2A C3A C4A Cl1A -179.94(14)
C3A C4A C5A C6A -1.0(3)
Cl1A C4A C5A C6A 179.60(15)
C4A C5A C6A C7A 0.2(3)
C5A C6A C7A C2A 0.8(3)
C5A C6A C7A N1A -179.46(19)
C3A C2A C7A C6A -1.2(3)
C1A C2A C7A C6A 176.88(17)
C3A C2A C7A N1A 179.07(17)
C1A C2A C7A N1A -2.9(2)
C8A N1A C7A C6A -178.16(19)
C9A N1A C7A C6A -1.8(3)
C8A N1A C7A C2A 1.6(2)
C9A N1A C7A C2A 177.99(17)
C7A N1A C8A O2A 179.29(18)
C9A N1A C8A O2A 2.9(3)
C7A N1A C8A C1A 0.4(2)
C9A N1A C8A C1A -176.04(17)
O1A C1A C8A O2A -65.3(2)
C12A C1A C8A O2A 56.2(2)
C2A C1A C8A O2A 179.13(18)
O1A C1A C8A N1A 113.63(16)
C12A C1A C8A N1A -124.91(16)
C2A C1A C8A N1A -1.96(19)
C8A N1A C9A C10A 98.2(2)
C7A N1A C9A C10A -77.8(2)
N1A C9A C10A C11A 120.6(2)
O1A C1A C12A C19A -131.98(19)
C2A C1A C12A C19A -2.4(3)
C8A C1A C12A C19A 112.5(2)
O1A C1A C12A C13A 50.6(2)
C2A C1A C12A C13A -179.79(17)
C8A C1A C12A C13A -65.0(2)
C19A C12A C13A C14A 178.9(2)
C1A C12A C13A C14A -3.3(3)
C19A C12A C13A C18A 0.3(2)
C1A C12A C13A C18A 178.16(17)
C18A C13A C14A C15A 0.2(3)
C12A C13A C14A C15A -178.2(2)
C13A C14A C15A C16A -0.4(3)
C14A C15A C16A C17A 0.2(3)
C15A C16A C17A C18A 0.2(3)
C19A N2A C18A C17A -179.10(19)
C19A N2A C18A C13A 0.1(2)
C16A C17A C18A N2A 178.67(19)
C16A C17A C18A C13A -0.4(3)
C14A C13A C18A N2A -179.05(16)
C12A C13A C18A N2A -0.2(2)
C14A C13A C18A C17A 0.2(3)
C12A C13A C18A C17A 178.99(17)
C18A N2A C19A C12A 0.2(2)
C13A C12A C19A N2A -0.3(2)
C1A C12A C19A N2A -178.15(17)
O1B C1B C2B C3B -70.8(2)
C12B C1B C2B C3B 59.9(3)
C8B C1B C2B C3B -179.00(19)
O1B C1B C2B C7B 105.65(17)
C12B C1B C2B C7B -123.71(17)
C8B C1B C2B C7B -2.58(19)
C7B C2B C3B C4B -0.3(3)
C1B C2B C3B C4B 175.79(18)
C2B C3B C4B C5B -0.9(3)
C2B C3B C4B Cl1B 178.98(14)
C3B C4B C5B C6B 1.2(3)
Cl1B C4B C5B C6B -178.66(16)
C4B C5B C6B C7B -0.3(3)
C5B C6B C7B C2B -0.9(3)
C5B C6B C7B N1B -179.87(19)
C3B C2B C7B C6B 1.2(3)
C1B C2B C7B C6B -175.65(18)
C3B C2B C7B N1B -179.65(17)
C1B C2B C7B N1B 3.5(2)
C8B N1B C7B C6B 176.07(19)
C9B N1B C7B C6B 8.9(3)
C8B N1B C7B C2B -3.0(2)
C9B N1B C7B C2B -170.15(17)
C7B N1B C8B O2B -177.15(18)
C9B N1B C8B O2B -10.0(3)
C7B N1B C8B C1B 1.2(2)
C9B N1B C8B C1B 168.41(17)
O1B C1B C8B O2B 64.2(2)
C12B C1B C8B O2B -57.3(2)
C2B C1B C8B O2B 179.17(18)
O1B C1B C8B N1B -114.18(16)
C12B C1B C8B N1B 124.30(17)
C2B C1B C8B N1B 0.82(19)
C8B N1B C9B C10B -91.1(2)
C7B N1B C9B C10B 74.5(2)
N1B C9B C10B C11B 11.6(3)
O1B C1B C12B C19B 132.40(18)
C2B C1B C12B C19B 2.7(3)
C8B C1B C12B C19B -112.5(2)
O1B C1B C12B C13B -50.4(2)
C2B C1B C12B C13B 179.87(16)
C8B C1B C12B C13B 64.6(2)
C19B C12B C13B C14B -178.33(19)
C1B C12B C13B C14B 4.0(3)
C19B C12B C13B C18B 0.09(19)
C1B C12B C13B C18B -177.54(16)
C18B C13B C14B C15B 0.0(3)
C12B C13B C14B C15B 178.31(19)
C13B C14B C15B C16B 0.6(3)
C14B C15B C16B C17B -0.6(3)
C15B C16B C17B C18B -0.1(3)
C19B N2B C18B C17B 179.39(18)
C19B N2B C18B C13B 0.0(2)
C16B C17B C18B N2B -178.49(18)
C16B C17B C18B C13B 0.8(3)
C14B C13B C18B N2B 178.66(15)
C12B C13B C18B N2B -0.07(19)
C14B C13B C18B C17B -0.8(3)
C12B C13B C18B C17B -179.50(16)
C18B N2B C19B C12B 0.0(2)
C13B C12B C19B N2B -0.1(2)
C1B C12B C19B N2B 177.54(16)
